data_4111411
loop_
_publ_author_name
'Nathaniel L. Rosi'
'Jaheon Kim'
'Mohamed Eddaoudi'
'Banglin Chen'
'Michael O'Keeffe'
'Omar M. Yaghi'

_publ_contact_author_address
;
Department of Chemistry
930 N. University Ave.
Ann Arbor, MI 48109-1055
USA
;
_publ_contact_author_email oyaghi@umich.edu
_publ_contact_author_fax '+1 734 763 2307'
_publ_contact_author_name 'Professor Omar M. Yaghi'
_publ_contact_author_phone '+1 734 615 2146'
_publ_section_title
;
 Rod Packings and Metal-Organic Frameworks Constructed from Rod-Shaped
 Secondary Building Units
;
_journal_name_full 'Journal of the American Chemical Society'
_journal_page_first 1504
_journal_page_last 1518
_journal_paper_doi 10.1021/ja045123o
_journal_volume 127
_journal_year 2005
_chemical_formula_moiety 'C24 H28 Co N2 O7'
_chemical_formula_sum 'C24 H28 Co N2 O7'
_chemical_formula_weight 515.41
_chemical_name_systematic
; 
 ? 
;
_space_group_IT_number 15
_symmetry_cell_setting monoclinic
_symmetry_space_group_name_Hall '-C 2yc'
_symmetry_space_group_name_H-M 'C 1 2/c 1'
_atom_sites_solution_hydrogens geom
_atom_sites_solution_primary direct
_atom_sites_solution_secondary difmap
_audit_creation_method SHELXL-97
_cell_angle_alpha 90.00
_cell_angle_beta 97.690(1)
_cell_angle_gamma 90.00
_cell_formula_units_Z 4
_cell_length_a 29.6774(19)
_cell_length_b 9.6295(6)
_cell_length_c 7.9812(5)
_cell_measurement_reflns_used 2746
_cell_measurement_temperature 158(2)
_cell_measurement_theta_max 24.53
_cell_measurement_theta_min 2.22
_cell_volume 2260.3(2)
_computing_cell_refinement 'Siemens SMART'
_computing_data_collection 'Siemens SMART'
_computing_data_reduction 'Siemens SAINT'
_computing_molecular_graphics 'Siemens SHELX-TL xp'
_computing_publication_material 'Siemens SHELX-TL xcif'
_computing_structure_refinement 'SHELXL-97 (Sheldrick, 1997)'
_computing_structure_solution 'SHELXS-97 (Sheldrick, 1990)'
_diffrn_ambient_temperature 158(2)
_diffrn_measured_fraction_theta_full 0.999
_diffrn_measured_fraction_theta_max 0.999
_diffrn_measurement_device_type 'Siemens SMART CCD'
_diffrn_measurement_method 'omega and phi scan'
_diffrn_radiation_monochromator graphite
_diffrn_radiation_source 'fine-focus sealed tube'
_diffrn_radiation_type MoK\a
_diffrn_radiation_wavelength 0.71073
_diffrn_reflns_av_R_equivalents 0.0675
_diffrn_reflns_av_sigmaI/netI 0.0614
_diffrn_reflns_limit_h_max 37
_diffrn_reflns_limit_h_min -37
_diffrn_reflns_limit_k_max 11
_diffrn_reflns_limit_k_min -12
_diffrn_reflns_limit_l_max 9
_diffrn_reflns_limit_l_min -9
_diffrn_reflns_number 11323
_diffrn_reflns_theta_full 26.41
_diffrn_reflns_theta_max 26.41
_diffrn_reflns_theta_min 1.38
_diffrn_standards_decay_% none
_exptl_absorpt_coefficient_mu 0.809
_exptl_absorpt_correction_type none
_exptl_crystal_colour pink
_exptl_crystal_density_diffrn 1.515
_exptl_crystal_description plate
_exptl_crystal_F_000 1076
_exptl_crystal_size_max .26
_exptl_crystal_size_mid .12
_exptl_crystal_size_min .06
_refine_diff_density_max 1.143
_refine_diff_density_min -0.687
_refine_diff_density_rms 0.101
_refine_ls_extinction_method none
_refine_ls_goodness_of_fit_ref 1.019
_refine_ls_hydrogen_treatment mixed
_refine_ls_matrix_type full
_refine_ls_number_parameters 177
_refine_ls_number_reflns 2316
_refine_ls_number_restraints 1
_refine_ls_restrained_S_all 1.018
_refine_ls_R_factor_all 0.0795
_refine_ls_R_factor_gt 0.0541
_refine_ls_shift/su_max 0.039
_refine_ls_shift/su_mean 0.006
_refine_ls_structure_factor_coef Fsqd
_refine_ls_weighting_details 'calc w=1/[\s^2^(Fo^2^)+(0.1010P)^2^+2.6285P] where P=(Fo^2^+2Fc^2^)/3'
_refine_ls_weighting_scheme calc
_refine_ls_wR_factor_gt 0.1546
_refine_ls_wR_factor_ref 0.1660
_reflns_number_gt 1644
_reflns_number_total 2316
_reflns_threshold_expression >2sigma(I)
_cod_data_source_file ja045123o_s10.cif
_cod_data_source_block MOF-78
_cod_original_sg_symbol_H-M 'C 2/c'
_cod_database_code 4111411

loop_
_symmetry_equiv_pos_as_xyz
'x, y, z'
'-x, y, -z+1/2'
'x+1/2, y+1/2, z'
'-x+1/2, y+1/2, -z+1/2'
'-x, -y, -z'
'x, -y, z-1/2'
'-x+1/2, -y+1/2, -z'
'x+1/2, -y+1/2, z-1/2'

loop_
_atom_site_label
_atom_site_type_symbol
_atom_site_fract_x
_atom_site_fract_y
_atom_site_fract_z
_atom_site_U_iso_or_equiv
_atom_site_adp_type
_atom_site_occupancy
_atom_site_symmetry_multiplicity
_atom_site_calc_flag
_atom_site_refinement_flags
Co Co 0.0000 0.0000 0.0000 0.0187(2) Uani 1 2 d S
O1 O 0.06556(8) -0.0684(3) -0.0081(3) 0.0268(6) Uani 1 1 d .
O2 O 0.07419(9) -0.2146(3) 0.2130(4) 0.0322(7) Uani 1 1 d .
O1W O 0.0000 -0.0850(4) 0.2500 0.0203(8) Uani 1 2 d SD
H1W H 0.0239(9) -0.132(4) 0.238(5) 0.024 Uiso 1 1 d D
C1 C 0.13664(12) -0.1802(4) 0.0610(5) 0.0216(8) Uani 1 1 d .
C2 C 0.16435(14) -0.2652(5) 0.1729(6) 0.0368(11) Uani 1 1 d .
H2A H 0.1524 -0.3044 0.2669 0.044 Uiso 1 1 calc R
C3 C 0.20863(14) -0.2933(5) 0.1500(5) 0.0355(11) Uani 1 1 d .
C4 C 0.22636(11) -0.2362(4) 0.0134(4) 0.0203(8) Uani 1 1 d .
C5 C 0.19870(13) -0.1501(4) -0.0997(5) 0.0295(10) Uani 1 1 d .
C6 C 0.15453(13) -0.1237(4) -0.0736(5) 0.0289(9) Uani 1 1 d .
H6A H 0.1361 -0.0651 -0.1503 0.035 Uiso 1 1 calc R
C7 C 0.2353(4) -0.4157(12) 0.2415(14) 0.032(3) Uani 0.50 1 d P
H7A H 0.2242 -0.4345 0.3507 0.039 Uiso 0.50 1 calc PR
H7B H 0.2311 -0.5007 0.1712 0.039 Uiso 0.50 1 calc PR
C7' C 0.2429(4) -0.3525(14) 0.2955(14) 0.034(3) Uani 0.50 1 d P
H7'A H 0.2588 -0.2759 0.3617 0.040 Uiso 0.50 1 calc PR
H7'B H 0.2268 -0.4093 0.3721 0.040 Uiso 0.50 1 calc PR
C8 C 0.2155(4) -0.1236(14) -0.2707(14) 0.035(3) Uani 0.50 1 d P
H8A H 0.2114 -0.2083 -0.3413 0.042 Uiso 0.50 1 calc PR
H8B H 0.1975 -0.0478 -0.3313 0.042 Uiso 0.50 1 calc PR
C8' C 0.2234(4) -0.0591(12) -0.2171(15) 0.029(2) Uani 0.50 1 d P
H8'A H 0.2010 -0.0184 -0.3069 0.035 Uiso 0.50 1 calc PR
H8'B H 0.2394 0.0178 -0.1518 0.035 Uiso 0.50 1 calc PR
C9 C 0.08859(12) -0.1527(4) 0.0906(5) 0.0221(8) Uani 1 1 d .
O3 O 0.02470(10) 0.1899(3) 0.1010(4) 0.0363(7) Uani 1 1 d .
N1 N 0.0813(2) 0.3516(7) 0.1642(9) 0.094(2) Uani 1 1 d .
C10 C 0.0647(2) 0.2338(6) 0.0958(7) 0.0609(16) Uani 1 1 d .
H10A H 0.0843 0.1782 0.0387 0.073 Uiso 1 1 calc R
C11 C 0.0568(4) 0.4390(11) 0.2565(16) 0.170(6) Uani 1 1 d .
H11A H 0.0264 0.3999 0.2601 0.205 Uiso 1 1 calc R
H11B H 0.0539 0.5306 0.2026 0.205 Uiso 1 1 calc R
H11C H 0.0726 0.4482 0.3718 0.205 Uiso 1 1 calc R
C12 C 0.1267(3) 0.3925(9) 0.1430(12) 0.120(3) Uani 1 1 d .
H12A H 0.1396 0.3247 0.0713 0.144 Uiso 1 1 calc R
H12B H 0.1454 0.3965 0.2537 0.144 Uiso 1 1 calc R
H12C H 0.1260 0.4842 0.0896 0.144 Uiso 1 1 calc R

loop_
_atom_site_aniso_label
_atom_site_aniso_U_11
_atom_site_aniso_U_22
_atom_site_aniso_U_33
_atom_site_aniso_U_23
_atom_site_aniso_U_13
_atom_site_aniso_U_12
Co 0.0102(4) 0.0230(4) 0.0234(4) -0.0001(3) 0.0043(2) 0.0022(3)
O1 0.0151(13) 0.0353(17) 0.0310(14) 0.0075(12) 0.0074(11) 0.0066(12)
O2 0.0211(14) 0.0360(18) 0.0418(17) 0.0109(14) 0.0130(12) 0.0081(13)
O1W 0.0096(17) 0.025(2) 0.0275(19) 0.000 0.0061(15) 0.000
C1 0.0129(17) 0.022(2) 0.031(2) -0.0027(15) 0.0061(15) 0.0016(15)
C2 0.021(2) 0.051(3) 0.042(2) 0.021(2) 0.0158(18) 0.011(2)
C3 0.023(2) 0.048(3) 0.038(2) 0.020(2) 0.0122(18) 0.015(2)
C4 0.0173(19) 0.022(2) 0.0229(19) -0.0012(15) 0.0053(15) 0.0037(15)
C5 0.020(2) 0.039(3) 0.031(2) 0.0116(18) 0.0105(16) 0.0083(17)
C6 0.020(2) 0.035(2) 0.032(2) 0.0113(18) 0.0046(16) 0.0099(17)
C7 0.030(6) 0.040(8) 0.030(6) 0.018(5) 0.016(5) 0.014(5)
C7' 0.022(5) 0.051(9) 0.030(6) 0.010(5) 0.011(4) 0.015(5)
C8 0.024(6) 0.054(9) 0.030(6) 0.018(5) 0.008(4) 0.020(6)
C8' 0.020(5) 0.036(6) 0.033(6) 0.015(5) 0.008(4) 0.008(5)
C9 0.0167(18) 0.020(2) 0.031(2) -0.0037(16) 0.0046(15) 0.0029(15)
O3 0.0309(16) 0.0328(18) 0.0464(18) -0.0100(14) 0.0090(13) -0.0089(14)
N1 0.093(5) 0.076(4) 0.108(5) -0.003(4) -0.005(4) -0.044(4)
C10 0.078(4) 0.053(4) 0.050(3) -0.001(3) 0.003(3) -0.008(3)
C11 0.184(12) 0.109(8) 0.218(14) -0.093(9) 0.027(10) -0.032(8)
C12 0.116(7) 0.113(7) 0.129(8) 0.010(6) 0.006(6) -0.075(6)

loop_
_atom_type_symbol
_atom_type_description
_atom_type_scat_dispersion_real
_atom_type_scat_dispersion_imag
_atom_type_scat_source
C C 0.0033 0.0016 'International Tables Vol C Tables 4.2.6.8 and 6.1.1.4'
H H 0.0000 0.0000 'International Tables Vol C Tables 4.2.6.8 and 6.1.1.4'
N N 0.0061 0.0033 'International Tables Vol C Tables 4.2.6.8 and 6.1.1.4'
O O 0.0106 0.0060 'International Tables Vol C Tables 4.2.6.8 and 6.1.1.4'
Co Co 0.3494 0.9721 'International Tables Vol C Tables 4.2.6.8 and 6.1.1.4'

loop_
_geom_angle_atom_site_label_1
_geom_angle_atom_site_label_2
_geom_angle_atom_site_label_3
_geom_angle
_geom_angle_site_symmetry_1
_geom_angle_site_symmetry_3
O1 Co O1 180.0 5 .
O1 Co O3 89.54(12) 5 .
O1 Co O3 90.46(12) . .
O1 Co O3 90.46(12) 5 5
O1 Co O3 89.54(12) . 5
O3 Co O3 180.0 . 5
O1 Co O1W 91.40(8) 5 5
O1 Co O1W 88.60(8) . 5
O3 Co O1W 88.93(12) . 5
O3 Co O1W 91.07(12) 5 5
O1 Co O1W 88.60(8) 5 .
O1 Co O1W 91.40(8) . .
O3 Co O1W 91.07(12) . .
O3 Co O1W 88.93(12) 5 .
O1W Co O1W 180.0 5 .
C9 O1 Co 128.2(2) . .
Co O1W Co 135.41(18) . 2
C6 C1 C2 118.5(3) . .
C6 C1 C9 121.9(3) . .
C2 C1 C9 119.6(3) . .
C3 C2 C1 121.5(4) . .
C2 C3 C4 119.7(4) . .
C2 C3 C7' 121.1(5) . .
C4 C3 C7' 117.1(5) . .
C2 C3 C7 121.7(5) . .
C4 C3 C7 116.7(5) . .
C3 C4 C5 119.2(3) . .
C3 C4 C4 120.8(4) . 7_545
C5 C4 C4 120.0(4) . 7_545
C6 C5 C4 119.8(4) . .
C6 C5 C8 122.1(5) . .
C4 C5 C8 116.0(5) . .
C6 C5 C8' 121.8(5) . .
C4 C5 C8' 116.3(5) . .
C1 C6 C5 121.4(3) . .
C8 C7 C3 108.0(9) 7_545 .
C8' C7' C3 107.6(8) 7_545 .
C7 C8 C5 109.2(8) 7_545 .
C7' C8' C5 109.1(9) 7_545 .
O1 C9 O2 124.9(3) . .
O1 C9 C1 117.4(3) . .
O2 C9 C1 117.7(3) . .
C10 O3 Co 124.1(3) . .
C10 N1 C11 123.0(7) . .
C10 N1 C12 119.3(8) . .
C11 N1 C12 117.7(8) . .
O3 C10 N1 124.8(6) . .

loop_
_geom_bond_atom_site_label_1
_geom_bond_atom_site_label_2
_geom_bond_distance
_geom_bond_site_symmetry_2
Co O1 2.063(2) 5
Co O1 2.063(2) .
Co O3 2.091(3) .
Co O3 2.091(3) 5
Co O1W 2.1565(14) 5
Co O1W 2.1565(14) .
O1 C9 1.266(4) .
O2 C9 1.266(5) .
O1W Co 2.1565(14) 2
C1 C6 1.373(5) .
C1 C2 1.395(5) .
C1 C9 1.500(5) .
C2 C3 1.378(6) .
C3 C4 1.386(5) .
C3 C7' 1.546(12) .
C3 C7 1.548(12) .
C4 C5 1.406(5) .
C4 C4 1.472(7) 7_545
C5 C6 1.378(5) .
C5 C8 1.536(12) .
C5 C8' 1.538(11) .
C7 C8 1.496(16) 7_545
C7' C8' 1.513(15) 7_545
C8 C7 1.496(16) 7_545
C8' C7' 1.513(15) 7_545
O3 C10 1.267(6) .
N1 C10 1.325(8) .
N1 C11 1.388(11) .
N1 C12 1.433(9) .
